data_1513956
loop_
_publ_author_name
'Hoppe, R.'
'Brachtel, G.'
'Jansen, M.'

_publ_section_title
;
 Zur Kenntnis der Oxomanganate(III):, \"Uber LiMnO~2~ und \b-NaMnO~2~ [1]
;
_journal_coden_ASTM ZAACAB
_journal_issue 1
_journal_name_full
;
 Zeitschrift fuer Anorganische und Allgemeine Chemie
;
_journal_page_first 1
_journal_page_last 10
_journal_paper_doi 10.1002/zaac.19754170102
_journal_volume 417
_journal_year 1975
_chemical_formula_structural 'Li (Mn O2)'
_chemical_formula_sum 'Li Mn O2'
_chemical_name_systematic 'Lithium Manganate(III)'
_space_group_IT_number 59
_symmetry_Int_Tables_number 59
_symmetry_space_group_name_Hall '-P 2c 2a'
_symmetry_space_group_name_H-M 'P m n m :2'
_audit_creation_date 1980/01/01
_audit_update_record 2012/08/01
_cell_angle_alpha 90.
_cell_angle_beta 90.
_cell_angle_gamma 90.
_cell_formula_units_Z 2
_cell_length_a 2.805
_cell_length_b 5.757
_cell_length_c 4.572
_cell_volume 73.830
_refine_ls_R_factor_all 0.0668
_cod_data_source_file 'data_LiMnO2melanie015768.cif'
_cod_data_source_block /var/www/cod/tmp/uploads/1395661292.7-D290F29E9218B844.cif
_cod_original_cell_volume 73.83
_cod_original_sg_symbol_H-M 'P m n m Z'
_cod_original_formula_sum 'Li1 Mn1 O2'
_cod_database_code 1513956

loop_
_symmetry_equiv_pos_site_id
_symmetry_equiv_pos_as_xyz
1 'x+1/2, -y, z+1/2'
2 '-x, -y, z+1/2'
3 'x+1/2, -y, -z'
4 '-x, -y, -z'
5 '-x+1/2, y, -z+1/2'
6 'x, y, -z+1/2'
7 '-x+1/2, y, z'
8 'x, y, z'

loop_
_atom_site_label
_atom_site_type_symbol
_atom_site_symmetry_multiplicity
_atom_site_Wyckoff_symbol
_atom_site_fract_x
_atom_site_fract_y
_atom_site_fract_z
_atom_site_occupancy
_atom_site_attached_hydrogens
_atom_site_B_iso_or_equiv
Mn1 Mn3+ 2 a 0.25 0.6347(2) 0.25 1. 0 0.27
Li1 Li1+ 2 a 0.25 0.126(4) 0.25 1. 0 1.8
O1 O2- 2 b 0.25 0.144(1) 0.75 1. 0 0.3
O2 O2- 2 b 0.25 0.602(1) 0.75 1. 0 1.1

loop_
_atom_type_symbol
_atom_type_oxidation_number
Li1+ 1
Mn3+ 3
O2- -2
